data_4130594
loop_
_publ_author_name
'Postulka, Lars'
'Winter, Stephen M.'
'Mihailov, Adam G.'
'Mailman, Aaron'
'Assoud, Abdeljalil'
'Robertson, Craig M.'
'Wolf, Bernd'
'Lang, Michael'
'Oakley, Richard T.'

_publ_section_title
;
 Spin Frustration in an Organic Radical Ion Salt Based on a Kagome-Coupled
 Chain Structure.
;
_journal_issue 34
_journal_name_full 'Journal of the American Chemical Society'
_journal_page_first 10738
_journal_page_last 10741
_journal_paper_doi 10.1021/jacs.6b05079
_journal_volume 138
_journal_year 2016
_chemical_formula_moiety 'C6 Cl2 N2 S4, Ga Br4'
_chemical_formula_sum 'C6 Br4 Cl2 Ga N2 S4'
_chemical_formula_weight 688.58
_chemical_name_common '[QT][GaBr4]'
_space_group_crystal_system trigonal
_space_group_IT_number 143
_space_group_name_Hall 'P 3'
_space_group_name_H-M_alt 'P 3'
_audit_creation_method SHELXL-2014
_cell_angle_alpha 90
_cell_angle_beta 90
_cell_angle_gamma 120
_cell_formula_units_Z 3
_cell_length_a 13.6489(4)
_cell_length_b 13.6489(4)
_cell_length_c 7.9023(3)
_cell_measurement_reflns_used 1064
_cell_measurement_temperature 296(2)
_cell_measurement_theta_max 30
_cell_measurement_theta_min 1.5
_cell_volume 1274.91(7)
_computing_cell_refinement 'SMART, 'Bruker APEX II'
_computing_data_collection 'Bruker SMART APEX II'
_computing_data_reduction 'SAINT, 'Bruker APEX II'
_computing_molecular_graphics Mercury
_computing_structure_refinement 'SHELXL-2014 (Sheldrick, 2014)'
_computing_structure_solution 'SHELXL-2014 (Sheldrick, 2014)'
_diffrn_ambient_temperature 296(2)
_diffrn_measured_fraction_theta_full 1.000
_diffrn_measured_fraction_theta_max 1.000
_diffrn_measurement_device_type 'BRUKER SMART APEX II'
_diffrn_measurement_method 'Omega scan'
_diffrn_radiation_monochromator graphite
_diffrn_radiation_source 'fine-focus sealed tube'
_diffrn_radiation_type MoK\a
_diffrn_radiation_wavelength 0.71073
_diffrn_reflns_av_R_equivalents 0.0398
_diffrn_reflns_av_unetI/netI 0.0491
_diffrn_reflns_Laue_measured_fraction_full 1.000
_diffrn_reflns_Laue_measured_fraction_max 1.000
_diffrn_reflns_limit_h_max 18
_diffrn_reflns_limit_h_min -18
_diffrn_reflns_limit_k_max 17
_diffrn_reflns_limit_k_min -18
_diffrn_reflns_limit_l_max 10
_diffrn_reflns_limit_l_min -10
_diffrn_reflns_number 16656
_diffrn_reflns_point_group_measured_fraction_full 0.994
_diffrn_reflns_point_group_measured_fraction_max 0.982
_diffrn_reflns_theta_full 25.242
_diffrn_reflns_theta_max 27.997
_diffrn_reflns_theta_min 1.723
_diffrn_standards_decay_% 0
_diffrn_standards_interval_time 1
_diffrn_standards_number 3
_exptl_absorpt_coefficient_mu 11.811
_exptl_absorpt_correction_T_max 0.7460
_exptl_absorpt_correction_T_min 0.5999
_exptl_absorpt_correction_type multi-scan
_exptl_absorpt_process_details SADABS
_exptl_crystal_colour Black
_exptl_crystal_density_diffrn 2.691
_exptl_crystal_description rectangle
_exptl_crystal_F_000 957
_exptl_crystal_size_max 0.080
_exptl_crystal_size_mid 0.040
_exptl_crystal_size_min 0.020
_refine_diff_density_max 1.025
_refine_diff_density_min -0.528
_refine_diff_density_rms 0.126
_refine_ls_abs_structure_details
;
 Flack x determined using 1230 quotients [(I+)-(I-)]/[(I+)+(I-)]
 (Parsons, Flack and Wagner, Acta Cryst. B69 (2013) 249-259).
;
_refine_ls_abs_structure_Flack 0.078(7)
_refine_ls_extinction_method none
_refine_ls_goodness_of_fit_ref 1.105
_refine_ls_hydrogen_treatment undef
_refine_ls_matrix_type full
_refine_ls_number_parameters 173
_refine_ls_number_reflns 4045
_refine_ls_number_restraints 1
_refine_ls_restrained_S_all 1.105
_refine_ls_R_factor_all 0.0695
_refine_ls_R_factor_gt 0.0436
_refine_ls_shift/su_max 0.000
_refine_ls_shift/su_mean 0.000
_refine_ls_structure_factor_coef Fsqd
_refine_ls_weighting_details 'w=1/[\s^2^(Fo^2^)+(0.0123P)^2^+4.4021P] where P=(Fo^2^+2Fc^2^)/3'
_refine_ls_weighting_scheme calc
_refine_ls_wR_factor_gt 0.0790
_refine_ls_wR_factor_ref 0.0866
_reflns_Friedel_coverage 0.964
_reflns_Friedel_fraction_full 0.989
_reflns_Friedel_fraction_max 0.964
_reflns_number_gt 3060
_reflns_number_total 4045
_reflns_threshold_expression 'I > 2\s(I)'
_cod_data_source_file ja6b05079_si_003.cif
_cod_data_source_block '[Kagome][GaBr4]100k'
_cod_original_cell_volume 1274.91(9)
_cod_database_code 4130594
_shelx_space_group_comment
;
The symmetry employed for this shelxl refinement is uniquely defined
by the following loop, which should always be used as a source of
symmetry information in preference to the above space-group names.
They are only intended as comments.
;
_shelx_estimated_absorpt_t_min 0.452
_shelx_estimated_absorpt_t_max 0.798

loop_
_space_group_symop_operation_xyz
'x, y, z'
'-y, x-y, z'
'-x+y, -x, z'

loop_
_atom_site_label
_atom_site_type_symbol
_atom_site_fract_x
_atom_site_fract_y
_atom_site_fract_z
_atom_site_U_iso_or_equiv
_atom_site_adp_type
_atom_site_occupancy
_atom_site_site_symmetry_order
_atom_site_calc_flag
_atom_site_refinement_flags_posn
_atom_site_refinement_flags_adp
_atom_site_refinement_flags_occupancy
Br6 Br 0.58355(11) 0.14731(11) 1.20066(17) 0.0512(4) Uani 1 1 d . . .
Br2 Br 0.3333 0.6667 0.3704(3) 0.0497(5) Uani 1 3 d S T P
Br3 Br 0.0000 0.0000 -0.5827(3) 0.0522(6) Uani 1 3 d S T P
Br5 Br 0.6667 0.3333 1.5838(3) 0.0579(6) Uani 1 3 d S T P
Br4 Br 0.07842(12) 0.18591(12) -0.1981(2) 0.0587(4) Uani 1 1 d . . .
Br1 Br 0.17273(13) 0.50676(13) -0.0248(2) 0.0702(4) Uani 1 1 d . . .
Ga3 Ga 0.6667 0.3333 1.2929(3) 0.0380(5) Uani 1 3 d S T P
Ga2 Ga 0.0000 0.0000 -0.2892(3) 0.0399(5) Uani 1 3 d S T P
Ga1 Ga 0.3333 0.6667 0.0746(3) 0.0397(5) Uani 1 3 d S T P
Cl2 Cl 0.4321(3) 0.1666(3) 0.8587(5) 0.0637(9) Uani 1 1 d . . .
Cl1 Cl 0.2389(3) 0.2283(3) 0.1727(4) 0.0599(9) Uani 1 1 d . . .
S2 S 0.4074(3) 0.3833(3) 0.7932(4) 0.0569(9) Uani 1 1 d . . .
S3 S 0.2677(3) 0.0143(3) 0.2335(5) 0.0625(10) Uani 1 1 d . . .
S1 S 0.3557(3) 0.4678(3) 0.6326(5) 0.0588(9) Uani 1 1 d . . .
S4 S 0.3226(4) -0.0685(3) 0.3961(6) 0.0751(12) Uani 1 1 d . . .
N1 N 0.3171(8) 0.3882(9) 0.4758(13) 0.042(2) Uani 1 1 d . . .
N2 N 0.3590(10) 0.0066(11) 0.5526(15) 0.063(3) Uani 1 1 d . . .
C1 C 0.3239(9) 0.2943(10) 0.4898(15) 0.039(3) Uani 1 1 d . . .
C4 C 0.3504(10) 0.1032(10) 0.5371(17) 0.043(3) Uani 1 1 d . . .
C6 C 0.3698(10) 0.2745(11) 0.6452(16) 0.043(3) Uani 1 1 d . . .
C5 C 0.3778(10) 0.1814(11) 0.6663(15) 0.042(3) Uani 1 1 d . . .
C2 C 0.2911(9) 0.2099(10) 0.3597(14) 0.036(3) Uani 1 1 d . . .
C3 C 0.3029(9) 0.1179(10) 0.3813(15) 0.038(3) Uani 1 1 d . . .

loop_
_atom_site_aniso_label
_atom_site_aniso_U_11
_atom_site_aniso_U_22
_atom_site_aniso_U_33
_atom_site_aniso_U_23
_atom_site_aniso_U_13
_atom_site_aniso_U_12
Br6 0.0511(8) 0.0388(7) 0.0631(9) -0.0057(6) -0.0068(7) 0.0219(6)
Br2 0.0513(8) 0.0513(8) 0.0464(13) 0.000 0.000 0.0257(4)
Br3 0.0539(8) 0.0539(8) 0.0488(14) 0.000 0.000 0.0270(4)
Br5 0.0643(10) 0.0643(10) 0.0451(14) 0.000 0.000 0.0322(5)
Br4 0.0594(9) 0.0421(7) 0.0704(10) -0.0133(7) -0.0137(8) 0.0223(7)
Br1 0.0585(9) 0.0562(9) 0.0685(10) -0.0077(8) -0.0083(8) 0.0080(7)
Ga3 0.0360(7) 0.0360(7) 0.0420(13) 0.000 0.000 0.0180(4)
Ga2 0.0352(7) 0.0352(7) 0.0492(15) 0.000 0.000 0.0176(4)
Ga1 0.0382(7) 0.0382(7) 0.0428(12) 0.000 0.000 0.0191(3)
Cl2 0.069(2) 0.079(2) 0.053(2) 0.0200(19) 0.0023(18) 0.045(2)
Cl1 0.057(2) 0.087(3) 0.0460(19) 0.0070(18) -0.0035(16) 0.044(2)
S2 0.058(2) 0.057(2) 0.049(2) -0.0015(17) -0.0067(17) 0.0241(17)
S3 0.059(2) 0.047(2) 0.072(3) -0.0141(18) 0.0018(19) 0.0189(17)
S1 0.069(2) 0.058(2) 0.057(2) 0.0012(18) -0.0011(19) 0.0382(19)
S4 0.085(3) 0.045(2) 0.096(3) -0.003(2) 0.005(3) 0.033(2)
N1 0.043(6) 0.055(6) 0.041(6) 0.008(5) 0.001(5) 0.034(5)
N2 0.050(7) 0.086(9) 0.054(8) 0.024(7) 0.009(6) 0.036(7)
C1 0.033(6) 0.043(7) 0.037(6) 0.007(5) 0.002(5) 0.016(5)
C4 0.036(6) 0.039(6) 0.057(8) 0.016(6) 0.013(6) 0.021(5)
C6 0.036(6) 0.052(7) 0.042(7) 0.003(6) 0.008(5) 0.023(6)
C5 0.037(6) 0.057(8) 0.038(7) 0.005(6) 0.003(5) 0.028(6)
C2 0.025(5) 0.052(7) 0.029(6) 0.008(5) 0.002(5) 0.017(5)
C3 0.028(6) 0.040(6) 0.046(7) 0.003(6) 0.004(5) 0.018(5)

loop_
_atom_type_symbol
_atom_type_description
_atom_type_scat_dispersion_real
_atom_type_scat_dispersion_imag
_atom_type_scat_source
Br Br -0.2901 2.4595 'International Tables Vol C Tables 4.2.6.8 and 6.1.1.4'
C C 0.0033 0.0016 'International Tables Vol C Tables 4.2.6.8 and 6.1.1.4'
Cl Cl 0.1484 0.1585 'International Tables Vol C Tables 4.2.6.8 and 6.1.1.4'
Ga Ga 0.2307 1.6083 'International Tables Vol C Tables 4.2.6.8 and 6.1.1.4'
N N 0.0061 0.0033 'International Tables Vol C Tables 4.2.6.8 and 6.1.1.4'
S S 0.1246 0.1234 'International Tables Vol C Tables 4.2.6.8 and 6.1.1.4'

loop_
_geom_angle_atom_site_label_1
_geom_angle_atom_site_label_2
_geom_angle_atom_site_label_3
_geom_angle
_geom_angle_site_symmetry_1
_geom_angle_site_symmetry_3
Br5 Ga3 Br6 108.31(7) . .
Br5 Ga3 Br6 108.31(7) . 2_655
Br6 Ga3 Br6 110.61(6) . 2_655
Br5 Ga3 Br6 108.31(7) . 3_665
Br6 Ga3 Br6 110.61(6) . 3_665
Br6 Ga3 Br6 110.61(6) 2_655 3_665
Br3 Ga2 Br4 108.06(7) . 2
Br3 Ga2 Br4 108.06(7) . 3
Br4 Ga2 Br4 110.85(7) 2 3
Br3 Ga2 Br4 108.06(7) . .
Br4 Ga2 Br4 110.85(7) 2 .
Br4 Ga2 Br4 110.84(7) 3 .
Br1 Ga1 Br1 109.18(7) 3_565 2_665
Br1 Ga1 Br1 109.18(7) 3_565 .
Br1 Ga1 Br1 109.18(7) 2_665 .
Br1 Ga1 Br2 109.76(7) 3_565 .
Br1 Ga1 Br2 109.76(7) 2_665 .
Br1 Ga1 Br2 109.76(7) . .
C6 S2 S1 91.5(5) . .
C3 S3 S4 89.9(4) . .
N1 S1 S2 101.0(4) . .
N2 S4 S3 102.7(5) . .
C1 N1 S1 116.3(9) . .
C4 N2 S4 114.4(10) . .
N1 C1 C2 124.5(11) . .
N1 C1 C6 119.2(11) . .
C2 C1 C6 116.2(10) . .
C5 C4 N2 123.2(12) . .
C5 C4 C3 119.1(10) . .
N2 C4 C3 117.5(12) . .
C5 C6 C1 121.7(12) . .
C5 C6 S2 126.3(10) . .
C1 C6 S2 112.0(9) . .
C6 C5 C4 121.3(11) . .
C6 C5 Cl2 117.3(10) . .
C4 C5 Cl2 121.2(10) . .
C3 C2 C1 121.3(10) . .
C3 C2 Cl1 119.7(10) . .
C1 C2 Cl1 119.0(9) . .
C2 C3 C4 120.2(11) . .
C2 C3 S3 124.5(10) . .
C4 C3 S3 115.2(9) . .

loop_
_geom_bond_atom_site_label_1
_geom_bond_atom_site_label_2
_geom_bond_distance
_geom_bond_site_symmetry_2
Br6 Ga3 2.3205(15) .
Br2 Ga1 2.337(3) .
Br3 Ga2 2.319(3) .
Br5 Ga3 2.298(4) .
Br4 Ga2 2.3208(16) .
Br1 Ga1 2.3242(16) .
Ga3 Br6 2.3205(15) 2_655
Ga3 Br6 2.3205(15) 3_665
Ga2 Br4 2.3207(16) 2
Ga2 Br4 2.3207(16) 3
Ga1 Br1 2.3242(16) 3_565
Ga1 Br1 2.3242(16) 2_665
Cl2 C5 1.747(12) .
Cl1 C2 1.712(11) .
S2 C6 1.753(13) .
S2 S1 2.063(5) .
S3 C3 1.707(12) .
S3 S4 2.083(6) .
S1 N1 1.556(11) .
S4 N2 1.523(14) .
N1 C1 1.335(14) .
N2 C4 1.388(17) .
C1 C2 1.439(16) .
C1 C6 1.464(17) .
C4 C5 1.386(17) .
C4 C3 1.451(17) .
C6 C5 1.339(17) .
C2 C3 1.354(16) .
